data_4110845
loop_
_publ_author_name
'Bogdan Botar'
'Yurii V. Geletii'
'Paul K\"ogerler'
'Djamaladdin G. Musaev'
'Keiji Morokuma'
'Ira A. Weinstock'
'Craig L. Hill'

_publ_contact_author_address
;
Emory University
Department of Chemistry
Atlanta GA 30322-2210
USA
;
_publ_contact_author_email bbotar@emory.edu
_publ_contact_author_fax 404-727-6076
_publ_contact_author_name 'Bogdan Botar'
_publ_contact_author_phone 404-727-4419
_publ_section_title
;
 The True Nature of the Di-iron(III) \g-Keggin Structure in Water:
 Catalytic Aerobic Oxidation and Chemistry of an Unsymmetrical Trimer
;
_journal_name_full 'Journal of the American Chemical Society'
_journal_page_first 11268
_journal_page_last 11277
_journal_paper_doi 10.1021/ja063157l
_journal_volume 128
_journal_year 2006
_chemical_formula_sum 'C16 H147 Fe6 K7 N8 O154 Si3 W30'
_chemical_formula_weight 9124.99
_chemical_name_systematic
; 
 ? 
;
_space_group_IT_number 5
_symmetry_cell_setting monoclinic
_symmetry_space_group_name_Hall 'C 2y'
_symmetry_space_group_name_H-M 'C 1 2 1'
_atom_sites_solution_hydrogens geom
_atom_sites_solution_primary direct
_atom_sites_solution_secondary difmap
_audit_creation_method SHELXL-97
_cell_angle_alpha 90.00
_cell_angle_beta 105.372(2)
_cell_angle_gamma 90.00
_cell_formula_units_Z 2
_cell_length_a 32.062(2)
_cell_length_b 20.3625(14)
_cell_length_c 12.7065(9)
_cell_measurement_reflns_used 7387
_cell_measurement_temperature 173(2)
_cell_measurement_theta_max 32.40
_cell_measurement_theta_min 2.22
_cell_volume 7998.8(9)
_computing_cell_refinement 'Bruker SMART'
_computing_data_collection 'Bruker SMART'
_computing_data_reduction 'Bruker SAINT'
_computing_molecular_graphics 'Bruker SHELXTL'
_computing_publication_material 'Bruker SHELXTL'
_computing_structure_refinement 'SHELXL-97 (Sheldrick, 1997)'
_computing_structure_solution 'SHELXS-97 (Sheldrick, 1990)'
_diffrn_ambient_temperature 173(2)
_diffrn_measured_fraction_theta_full 0.967
_diffrn_measured_fraction_theta_max 0.967
_diffrn_measurement_device_type 'CCD area detector'
_diffrn_measurement_method 'phi and omega scans'
_diffrn_radiation_monochromator graphite
_diffrn_radiation_source 'fine-focus sealed tube'
_diffrn_radiation_type MoK\a
_diffrn_radiation_wavelength 0.71073
_diffrn_reflns_av_R_equivalents 0.0689
_diffrn_reflns_av_sigmaI/netI 0.1019
_diffrn_reflns_limit_h_max 49
_diffrn_reflns_limit_h_min -48
_diffrn_reflns_limit_k_max 30
_diffrn_reflns_limit_k_min -31
_diffrn_reflns_limit_l_max 19
_diffrn_reflns_limit_l_min -19
_diffrn_reflns_number 72436
_diffrn_reflns_theta_full 33.04
_diffrn_reflns_theta_max 33.04
_diffrn_reflns_theta_min 1.66
_exptl_absorpt_coefficient_mu 22.320
_exptl_absorpt_correction_T_max 0.3478
_exptl_absorpt_correction_T_min 0.0890
_exptl_absorpt_correction_type multi-scan
_exptl_absorpt_process_details 'SADABS V2.10, Sheldrick 2003'
_exptl_crystal_colour yellow-green
_exptl_crystal_density_diffrn 3.789
_exptl_crystal_description prism
_exptl_crystal_F_000 8164
_exptl_crystal_size_max 0.21
_exptl_crystal_size_mid 0.10
_exptl_crystal_size_min 0.06
_refine_diff_density_max 2.602
_refine_diff_density_min -2.983
_refine_diff_density_rms 0.440
_refine_ls_abs_structure_details 'Flack H D (1983), Acta Cryst. A39, 876-881'
_refine_ls_abs_structure_Flack 0.021(12)
_refine_ls_extinction_method none
_refine_ls_goodness_of_fit_ref 1.055
_refine_ls_hydrogen_treatment constr
_refine_ls_matrix_type full
_refine_ls_number_parameters 850
_refine_ls_number_reflns 28511
_refine_ls_number_restraints 1
_refine_ls_restrained_S_all 1.055
_refine_ls_R_factor_all 0.0890
_refine_ls_R_factor_gt 0.0674
_refine_ls_shift/su_max 0.001
_refine_ls_shift/su_mean 0.000
_refine_ls_structure_factor_coef Fsqd
_refine_ls_weighting_details 'calc w=1/[\s^2^(Fo^2^)+(0.0549P)^2^+0.0000P] where P=(Fo^2^+2Fc^2^)/3'
_refine_ls_weighting_scheme calc
_refine_ls_wR_factor_gt 0.1289
_refine_ls_wR_factor_ref 0.1375
_reflns_number_gt 22614
_reflns_number_total 28511
_reflns_threshold_expression >2sigma(I)
_cod_data_source_file ja063157lsi20060511_053812.cif
_cod_data_source_block K7[(CH3)2(NH2)]8[{Fe2(OH)3(H2O)2}3(SiW10O36)3]31H2O
_cod_original_cell_volume 7998.9(10)
_cod_database_code 4110845

loop_
_symmetry_equiv_pos_as_xyz
'x, y, z'
'-x, y, -z'
'x+1/2, y+1/2, z'
'-x+1/2, y+1/2, -z'

loop_
_atom_site_label
_atom_site_type_symbol
_atom_site_fract_x
_atom_site_fract_y
_atom_site_fract_z
_atom_site_U_iso_or_equiv
_atom_site_adp_type
_atom_site_occupancy
_atom_site_symmetry_multiplicity
_atom_site_calc_flag
_atom_site_refinement_flags
W1 W 0.605366(19) 0.79043(3) 0.56112(6) 0.01958(13) Uani 1 1 d .
W2 W 0.55425(2) 0.85479(3) 0.28639(6) 0.02284(14) Uani 1 1 d .
W3 W 0.55657(2) 0.79145(3) 0.75450(5) 0.01887(13) Uani 1 1 d .
W4 W 0.57693(2) 0.96413(3) 0.48361(6) 0.02280(14) Uani 1 1 d .
W5 W 0.52047(2) 0.96475(3) 0.70426(6) 0.02228(14) Uani 1 1 d .
W6 W 0.71323(2) 0.51744(3) 0.92879(7) 0.02740(17) Uani 1 1 d .
W7 W 0.56045(2) 0.33050(3) 0.85236(5) 0.01682(12) Uani 1 1 d .
W8 W 0.66037(2) 0.22935(3) 0.94692(7) 0.02778(17) Uani 1 1 d .
W9 W 0.60851(2) 0.22153(3) 0.68612(6) 0.02473(15) Uani 1 1 d .
W10 W 0.69624(2) 0.47984(4) 0.63742(7) 0.02609(16) Uani 1 1 d .
W11 W 0.60877(2) 0.46455(3) 0.96630(5) 0.02106(13) Uani 1 1 d .
W12 W 0.71507(2) 0.38163(3) 1.07295(7) 0.03113(19) Uani 1 1 d .
W13 W 0.65067(2) 0.34418(4) 0.52913(7) 0.02733(16) Uani 1 1 d .
W14 W 0.76838(2) 0.39183(4) 0.87427(8) 0.0354(2) Uani 1 1 d .
W15 W 0.71432(2) 0.23788(4) 0.75197(8) 0.0345(2) Uani 1 1 d .
Fe1 Fe 0.55313(7) 0.64107(11) 0.60520(19) 0.0154(4) Uani 1 1 d .
Fe2 Fe 0.52466(7) 0.48346(11) 0.71417(18) 0.0153(4) Uani 1 1 d .
Fe3 Fe 0.58216(7) 0.48662(11) 0.49630(19) 0.0164(4) Uani 1 1 d .
Si1 Si 0.5000 0.8483(3) 0.5000 0.0183(12) Uani 1 2 d S
Si2 Si 0.65702(14) 0.3732(2) 0.8003(4) 0.0216(10) Uani 1 1 d .
K1 K 0.5000 1.1087(3) 0.5000 0.0283(12) Uani 1 2 d S
K2 K 0.5975(3) 0.9217(4) 0.9847(7) 0.088(2) Uani 1 1 d .
K3 K 0.5356(4) 0.1479(4) 0.8612(10) 0.054(3) Uani 0.50 1 d P
K4 K 0.6300(4) 0.0461(5) 0.7562(10) 0.059(3) Uani 0.50 1 d P
O1 O 0.5000 0.6755(7) 0.5000 0.019(3) Uani 1 2 d S
O2 O 0.5184(3) 0.5785(5) 0.6718(9) 0.020(2) Uani 1 1 d .
O3 O 0.6101(4) 0.6023(5) 0.7162(11) 0.024(3) Uani 1 1 d .
O4 O 0.5598(3) 0.5759(5) 0.4981(9) 0.018(2) Uani 1 1 d .
O5 O 0.5229(3) 0.4567(5) 0.4143(9) 0.017(2) Uani 1 1 d .
O6 O 0.4800(4) 0.5077(6) 0.8011(9) 0.022(2) Uani 1 1 d .
O7 O 0.5976(4) 0.5160(7) 0.3504(9) 0.029(3) Uani 1 1 d .
O8 O 0.5704(3) 0.4684(6) 0.6370(8) 0.019(2) Uani 1 1 d .
O9 O 0.6595(4) 0.7870(6) 0.5667(11) 0.026(3) Uani 1 1 d .
O10 O 0.5383(3) 0.8024(5) 0.5742(8) 0.015(2) Uani 1 1 d .
O11 O 0.5831(4) 0.8006(5) 0.4064(10) 0.022(2) Uani 1 1 d .
O12 O 0.6096(3) 0.7997(6) 0.7133(9) 0.021(2) Uani 1 1 d .
O13 O 0.6023(4) 0.8920(6) 0.5593(10) 0.024(3) Uani 1 1 d .
O14 O 0.5934(4) 0.7039(5) 0.5595(9) 0.020(2) Uani 1 1 d .
O15 O 0.5766(4) 0.7915(6) 0.8948(9) 0.027(3) Uani 1 1 d .
O16 O 0.5517(3) 0.7051(5) 0.7252(10) 0.018(2) Uani 1 1 d .
O17 O 0.5041(4) 0.7994(5) 0.2556(9) 0.020(2) Uani 1 1 d .
O18 O 0.5549(4) 0.8910(6) 0.7449(10) 0.025(3) Uani 1 1 d .
O19 O 0.6174(4) 1.0217(6) 0.5140(12) 0.034(3) Uani 1 1 d .
O20 O 0.5896(4) 0.9245(6) 0.3596(13) 0.035(3) Uani 1 1 d .
O21 O 0.5475(4) 0.9860(6) 0.5923(10) 0.024(3) Uani 1 1 d .
O22 O 0.4688(4) 1.0109(6) 0.6256(11) 0.030(3) Uani 1 1 d .
O23 O 0.5209(3) 0.8941(5) 0.4201(9) 0.014(2) Uani 1 1 d .
O24 O 0.5447(4) 1.0220(7) 0.8010(11) 0.033(3) Uani 1 1 d .
O25 O 0.5161(4) 0.9236(6) 0.2173(9) 0.021(2) Uani 1 1 d .
O26 O 0.5798(4) 0.8338(7) 0.1888(11) 0.033(3) Uani 1 1 d .
O27 O 0.5712(4) 0.2782(5) 0.7381(10) 0.021(2) Uani 1 1 d .
O28 O 0.5265(3) 0.3899(6) 0.7656(8) 0.015(2) Uani 1 1 d .
O29 O 0.5728(4) 0.3898(7) 0.9784(10) 0.028(3) Uani 1 1 d .
O30 O 0.5250(4) 0.2809(7) 0.8930(11) 0.035(3) Uani 1 1 d .
O31 O 0.6126(4) 0.2781(6) 0.9484(11) 0.030(3) Uani 1 1 d .
O32 O 0.6148(3) 0.3940(5) 0.8366(9) 0.015(2) Uani 1 1 d .
O33 O 0.6031(5) 0.5059(7) 1.0767(11) 0.040(4) Uani 1 1 d .
O34 O 0.5681(4) 0.5041(6) 0.8552(8) 0.018(2) Uani 1 1 d .
O35 O 0.6553(3) 0.5146(5) 0.9346(10) 0.023(3) Uani 1 1 d .
O36 O 0.6586(4) 0.4054(6) 1.0552(10) 0.027(3) Uani 1 1 d .
O37 O 0.6629(4) 0.1724(6) 1.0487(13) 0.038(4) Uani 1 1 d .
O38 O 0.6990(4) 0.2930(6) 1.0274(10) 0.029(3) Uani 1 1 d .
O39 O 0.6220(4) 0.1818(6) 0.8290(10) 0.028(3) Uani 1 1 d .
O40 O 0.7073(4) 0.2004(6) 0.8852(10) 0.026(3) Uiso 1 1 d .
O41 O 0.6599(4) 0.2938(6) 0.7985(10) 0.027(3) Uani 1 1 d .
O42 O 0.7320(4) 0.5268(8) 0.5962(12) 0.038(3) Uani 1 1 d .
O43 O 0.6445(4) 0.5130(7) 0.5683(11) 0.034(3) Uani 1 1 d .
O44 O 0.6964(4) 0.5203(6) 0.7748(10) 0.025(3) Uani 1 1 d .
O45 O 0.6933(5) 0.4122(7) 0.5288(12) 0.037(3) Uani 1 1 d .
O46 O 0.7443(4) 0.4225(7) 0.7317(10) 0.031(3) Uani 1 1 d .
O47 O 0.6566(4) 0.4003(6) 0.6828(11) 0.024(3) Uani 1 1 d .
O48 O 0.5737(4) 0.1672(6) 0.6115(12) 0.033(3) Uani 1 1 d .
O49 O 0.6129(4) 0.2853(6) 0.5804(9) 0.023(2) Uani 1 1 d .
O50 O 0.6634(4) 0.1892(7) 0.6786(12) 0.036(3) Uani 1 1 d .
O51 O 0.7322(5) 0.3704(6) 1.2114(12) 0.040(4) Uani 1 1 d .
O52 O 0.7279(4) 0.4744(6) 1.0696(11) 0.033(3) Uani 1 1 d .
O53 O 0.7679(4) 0.3702(6) 1.0231(12) 0.035(3) Uani 1 1 d .
O54 O 0.6998(4) 0.4040(6) 0.8908(10) 0.024(3) Uani 1 1 d .
O55 O 0.7513(5) 0.3033(7) 0.8350(13) 0.041(4) Uani 1 1 d .
O56 O 0.7673(4) 0.4813(6) 0.9219(10) 0.028(3) Uiso 1 1 d .
O57 O 0.6550(4) 0.3040(7) 0.4110(13) 0.042(4) Uani 1 1 d .
O58 O 0.6066(4) 0.4000(6) 0.4749(10) 0.025(3) Uani 1 1 d .
O59 O 0.7005(4) 0.2935(6) 0.6314(12) 0.033(3) Uani 1 1 d .
O60 O 0.7529(5) 0.1861(7) 0.7264(15) 0.051(4) Uani 1 1 d .
O61 O 0.7270(4) 0.5969(7) 0.9667(13) 0.040(4) Uani 1 1 d .
O62 O 0.8216(5) 0.3870(8) 0.8843(13) 0.046(4) Uiso 1 1 d .
O101 O 0.5282(5) 0.3131(7) 0.4372(12) 0.036(3) Uiso 1 1 d .
O103 O 0.4808(5) 0.1900(8) 0.6627(13) 0.045(4) Uiso 1 1 d .
O104 O 0.6649(7) 0.4467(11) 0.3125(18) 0.079(6) Uiso 1 1 d .
O105 O 0.5000 0.4516(9) 0.0000 0.029(4) Uiso 1 2 d S
O106 O 0.4636(5) 0.6640(8) 0.7502(13) 0.049(4) Uiso 1 1 d .
O107 O 0.6566(8) -0.0792(12) 0.812(2) 0.090(7) Uiso 1 1 d .
O108 O 0.6958(12) 0.181(2) 0.446(3) 0.164(14) Uiso 1 1 d .
O109 O 0.7430(11) 0.2909(16) 0.387(3) 0.134(11) Uiso 1 1 d .
O110 O 0.6215(10) 0.6420(15) 0.384(2) 0.120(10) Uiso 1 1 d .
O111 O 0.7862(12) 0.3524(19) 0.590(3) 0.061(10) Uiso 0.50 1 d P
O112 O 0.5198(9) 0.9647(16) 1.013(2) 0.044(7) Uiso 0.50 1 d P
O113 O 0.8175(10) 0.3116(16) 0.658(3) 0.048(8) Uiso 0.50 1 d P
O114 O 0.8388(11) 0.1243(17) 0.846(3) 0.131(11) Uiso 1 1 d .
O115 O 0.6459(16) 0.037(3) 0.990(4) 0.23(2) Uiso 1 1 d .
O116 O 0.7272(15) 0.529(2) 0.267(4) 0.086(13) Uiso 0.50 1 d P
O117 O 0.7015(15) 0.065(2) 0.625(4) 0.199(18) Uiso 1 1 d .
O118 O 0.7052(15) 0.643(2) 0.463(4) 0.080(13) Uiso 0.50 1 d P
O119 O 0.5634(10) 0.6356(16) 0.921(3) 0.125(10) Uiso 1 1 d .
O120 O 0.5000 0.7424(15) 1.0000 0.018(6) Uiso 0.50 2 d SP
O121 O 0.5000 0.6654(19) 1.0000 0.032(8) Uiso 0.50 2 d SP
N1 N 0.7134(6) 0.7311(11) 0.9435(16) 0.048(5) Uiso 1 1 d .
H1A H 0.7312 0.6983 0.9804 0.057 Uiso 1 1 calc R
H1B H 0.7247 0.7710 0.9707 0.057 Uiso 1 1 calc R
N2 N 0.6084(7) 0.3241(11) 0.1850(17) 0.053(5) Uiso 1 1 d .
C1 C 0.6700(12) 0.723(2) 0.955(3) 0.104(13) Uiso 1 1 d .
H1C H 0.6506 0.7556 0.9095 0.156 Uiso 1 1 d R
H1D H 0.6707 0.7302 1.0316 0.156 Uiso 1 1 d R
H1E H 0.6595 0.6789 0.9327 0.156 Uiso 1 1 d R
C2 C 0.7092(10) 0.7268(16) 0.824(2) 0.070(8) Uiso 1 1 d .
H2A H 0.6853 0.6972 0.7895 0.105 Uiso 1 1 d R
H2B H 0.7362 0.7097 0.8124 0.105 Uiso 1 1 d R
H2C H 0.7034 0.7705 0.7906 0.105 Uiso 1 1 d R
C3 C 0.5723(9) 0.3551(14) 0.213(2) 0.057(7) Uiso 1 1 d .
C4 C 0.630(2) 0.267(3) 0.172(6) 0.080(19) Uiso 0.50 1 d P
C5 C 0.5889(18) 0.248(3) 0.168(4) 0.055(13) Uiso 0.50 1 d P

loop_
_atom_site_aniso_label
_atom_site_aniso_U_11
_atom_site_aniso_U_22
_atom_site_aniso_U_33
_atom_site_aniso_U_23
_atom_site_aniso_U_13
_atom_site_aniso_U_12
W1 0.0090(3) 0.0170(3) 0.0318(3) 0.0009(3) 0.0038(2) -0.0014(2)
W2 0.0217(3) 0.0224(3) 0.0273(4) 0.0030(3) 0.0116(3) -0.0015(3)
W3 0.0179(3) 0.0160(3) 0.0194(3) -0.0022(2) -0.0008(2) 0.0001(2)
W4 0.0173(3) 0.0165(3) 0.0335(4) 0.0024(3) 0.0048(3) -0.0045(2)
W5 0.0230(3) 0.0154(3) 0.0258(3) -0.0042(3) 0.0020(3) -0.0002(3)
W6 0.0212(3) 0.0145(3) 0.0370(4) -0.0004(3) -0.0091(3) 0.0003(3)
W7 0.0164(3) 0.0128(3) 0.0197(3) 0.0021(2) 0.0022(2) 0.0025(2)
W8 0.0191(3) 0.0136(3) 0.0430(4) 0.0012(3) -0.0051(3) 0.0031(3)
W9 0.0171(3) 0.0171(3) 0.0380(4) -0.0101(3) 0.0038(3) 0.0005(2)
W10 0.0095(3) 0.0288(4) 0.0393(4) 0.0000(3) 0.0054(3) -0.0012(2)
W11 0.0240(3) 0.0166(3) 0.0177(3) -0.0025(3) -0.0031(2) 0.0061(3)
W12 0.0222(3) 0.0168(3) 0.0414(4) 0.0037(3) -0.0144(3) 0.0011(3)
W13 0.0169(3) 0.0295(4) 0.0381(4) -0.0110(3) 0.0116(3) 0.0039(3)
W14 0.0098(3) 0.0239(4) 0.0648(6) 0.0004(4) -0.0040(3) 0.0029(3)
W15 0.0163(3) 0.0209(4) 0.0648(6) -0.0082(3) 0.0078(3) 0.0069(3)
Fe1 0.0104(10) 0.0150(10) 0.0197(11) 0.0006(8) 0.0018(8) -0.0005(8)
Fe2 0.0131(10) 0.0182(10) 0.0145(10) 0.0011(8) 0.0033(8) 0.0020(8)
Fe3 0.0107(9) 0.0191(10) 0.0197(11) -0.0021(9) 0.0046(8) -0.0003(8)
Si1 0.017(3) 0.016(3) 0.023(3) 0.000 0.008(2) 0.000
Si2 0.013(2) 0.014(2) 0.033(3) -0.0029(18) -0.0016(18) 0.0018(16)
K1 0.027(3) 0.021(2) 0.031(3) 0.000 -0.004(2) 0.000
K2 0.076(5) 0.089(6) 0.087(5) -0.003(5) 0.000(4) 0.000(4)
K3 0.089(9) 0.017(4) 0.069(7) 0.001(4) 0.040(7) 0.004(5)
K4 0.062(7) 0.039(6) 0.066(8) -0.008(5) -0.004(6) 0.008(5)
O1 0.032(9) 0.013(7) 0.013(7) 0.000 0.008(6) 0.000
O2 0.008(5) 0.018(5) 0.026(6) 0.012(4) -0.008(4) 0.002(4)
O3 0.013(5) 0.010(5) 0.046(8) -0.003(5) 0.005(5) 0.007(4)
O4 0.009(5) 0.023(6) 0.022(6) 0.005(4) 0.005(4) 0.002(4)
O5 0.009(5) 0.018(5) 0.024(6) 0.012(4) 0.005(4) 0.000(4)
O6 0.018(6) 0.035(7) 0.013(5) 0.002(5) 0.005(4) 0.001(5)
O7 0.030(7) 0.043(8) 0.016(6) 0.000(5) 0.009(5) -0.005(6)
O8 0.018(5) 0.029(6) 0.010(5) 0.003(5) 0.004(4) 0.004(5)
O9 0.021(6) 0.015(5) 0.041(7) 0.011(5) 0.005(5) 0.004(5)
O10 0.005(4) 0.022(5) 0.018(5) -0.004(4) 0.003(4) -0.006(4)
O11 0.024(6) 0.012(5) 0.034(7) -0.004(5) 0.014(5) -0.002(4)
O12 0.012(5) 0.026(6) 0.021(6) 0.006(5) -0.001(4) -0.003(4)
O13 0.020(6) 0.013(5) 0.035(7) -0.005(5) -0.001(5) -0.001(4)
O14 0.028(6) 0.012(5) 0.020(6) -0.001(4) 0.009(5) 0.009(4)
O15 0.039(7) 0.019(6) 0.018(6) -0.006(5) -0.006(5) -0.002(5)
O16 0.007(5) 0.016(5) 0.032(6) 0.004(4) 0.006(4) 0.001(4)
O17 0.020(5) 0.014(5) 0.026(6) 0.003(4) 0.005(5) 0.002(4)
O18 0.019(6) 0.017(6) 0.034(7) 0.001(5) -0.001(5) 0.001(5)
O19 0.024(6) 0.018(6) 0.050(8) 0.002(6) -0.010(6) -0.012(5)
O20 0.017(6) 0.024(6) 0.062(10) 0.005(6) 0.007(6) 0.001(5)
O21 0.015(5) 0.023(6) 0.029(6) 0.002(5) -0.002(5) -0.006(5)
O22 0.038(8) 0.015(6) 0.037(7) -0.005(5) 0.007(6) 0.000(5)
O23 0.004(4) 0.008(4) 0.024(6) 0.003(4) -0.005(4) -0.001(3)
O24 0.032(7) 0.027(7) 0.035(7) -0.005(6) 0.000(6) 0.002(6)
O25 0.023(6) 0.019(5) 0.020(6) 0.005(4) 0.003(5) -0.008(5)
O26 0.035(7) 0.036(7) 0.033(7) -0.001(6) 0.020(6) -0.013(6)
O27 0.016(5) 0.013(5) 0.037(7) -0.003(5) 0.012(5) 0.008(4)
O28 0.003(4) 0.030(6) 0.013(5) -0.001(4) 0.003(4) 0.004(4)
O29 0.017(6) 0.046(8) 0.019(6) 0.009(5) -0.001(5) 0.002(5)
O30 0.024(6) 0.039(8) 0.035(7) 0.012(6) -0.004(6) 0.001(6)
O31 0.039(8) 0.016(6) 0.032(7) 0.003(5) 0.002(6) 0.013(5)
O32 0.007(4) 0.010(5) 0.028(6) 0.000(4) 0.006(4) -0.002(4)
O33 0.059(10) 0.032(8) 0.023(7) -0.010(6) 0.003(6) 0.006(7)
O34 0.018(5) 0.029(6) 0.006(5) -0.007(4) 0.000(4) 0.001(4)
O35 0.010(5) 0.014(5) 0.040(7) -0.009(5) -0.001(5) -0.005(4)
O36 0.026(6) 0.017(6) 0.024(6) 0.002(5) -0.019(5) 0.005(5)
O37 0.034(7) 0.008(5) 0.066(10) 0.001(6) 0.004(7) 0.004(5)
O38 0.023(6) 0.020(6) 0.036(7) 0.001(5) -0.006(5) 0.013(5)
O39 0.029(7) 0.015(6) 0.035(7) -0.002(5) -0.003(5) 0.011(5)
O41 0.012(5) 0.024(6) 0.039(7) 0.004(6) -0.001(5) 0.001(5)
O42 0.024(7) 0.055(9) 0.042(8) -0.004(7) 0.018(6) -0.007(7)
O43 0.016(6) 0.042(8) 0.037(8) 0.007(6) -0.003(5) -0.016(6)
O44 0.014(5) 0.028(6) 0.027(6) -0.001(5) -0.002(5) -0.003(5)
O45 0.037(8) 0.031(7) 0.051(9) -0.008(7) 0.026(7) -0.013(6)
O46 0.016(6) 0.045(8) 0.030(7) 0.004(6) 0.004(5) 0.007(5)
O47 0.015(5) 0.017(5) 0.044(8) -0.006(5) 0.016(5) 0.001(4)
O48 0.022(6) 0.022(6) 0.056(9) -0.020(6) 0.009(6) -0.009(5)
O49 0.023(6) 0.023(6) 0.020(6) -0.010(5) 0.001(4) 0.006(5)
O50 0.029(7) 0.025(7) 0.059(10) -0.008(6) 0.022(7) 0.014(6)
O51 0.045(8) 0.022(7) 0.039(8) 0.009(6) -0.011(6) -0.007(6)
O52 0.015(5) 0.023(6) 0.042(7) 0.000(5) -0.022(5) 0.006(5)
O53 0.015(6) 0.020(6) 0.056(9) -0.001(6) -0.013(6) 0.014(5)
O54 0.016(5) 0.020(6) 0.031(7) -0.004(5) -0.003(5) 0.008(4)
O55 0.032(8) 0.028(7) 0.061(10) 0.009(7) 0.009(7) 0.010(6)
O57 0.032(7) 0.028(7) 0.073(10) -0.030(7) 0.028(7) 0.001(6)
O58 0.023(6) 0.026(6) 0.023(6) 0.000(5) 0.004(5) -0.006(5)
O59 0.027(7) 0.015(6) 0.061(9) 0.001(6) 0.018(6) 0.009(5)
O60 0.040(9) 0.030(8) 0.092(13) -0.012(8) 0.037(9) 0.015(7)
O61 0.029(7) 0.027(7) 0.052(9) -0.009(6) -0.010(6) -0.004(6)

loop_
_atom_type_symbol
_atom_type_description
_atom_type_scat_dispersion_real
_atom_type_scat_dispersion_imag
_atom_type_scat_source
C C 0.0033 0.0016 'International Tables Vol C Tables 4.2.6.8 and 6.1.1.4'
H H 0.0000 0.0000 'International Tables Vol C Tables 4.2.6.8 and 6.1.1.4'
N N 0.0061 0.0033 'International Tables Vol C Tables 4.2.6.8 and 6.1.1.4'
O O 0.0106 0.0060 'International Tables Vol C Tables 4.2.6.8 and 6.1.1.4'
Si Si 0.0817 0.0704 'International Tables Vol C Tables 4.2.6.8 and 6.1.1.4'
K K 0.2009 0.2494 'International Tables Vol C Tables 4.2.6.8 and 6.1.1.4'
Fe Fe 0.3463 0.8444 'International Tables Vol C Tables 4.2.6.8 and 6.1.1.4'
W W -0.8490 6.8722 'International Tables Vol C Tables 4.2.6.8 and 6.1.1.4'

loop_
_geom_angle_atom_site_label_1
_geom_angle_atom_site_label_2
_geom_angle_atom_site_label_3
_geom_angle
_geom_angle_site_symmetry_1
_geom_angle_site_symmetry_3
O9 W1 O14 99.9(5) . .
O9 W1 O12 99.3(5) . .
O14 W1 O12 93.8(5) . .
O9 W1 O11 98.3(6) . .
O14 W1 O11 94.2(5) . .
O12 W1 O11 159.1(5) . .
O9 W1 O13 94.8(5) . .
O14 W1 O13 165.3(5) . .
O12 W1 O13 84.4(5) . .
O11 W1 O13 83.0(5) . .
O9 W1 O10 172.4(5) . .
O14 W1 O10 84.2(5) . .
O12 W1 O10 73.9(4) . .
O11 W1 O10 87.7(4) . .
O13 W1 O10 81.2(4) . .
O26 W2 O20 101.8(6) . .
O26 W2 O11 102.2(6) . .
O20 W2 O11 86.6(5) . .
O26 W2 O25 102.8(6) . .
O20 W2 O25 84.4(5) . .
O11 W2 O25 154.8(5) . .
O26 W2 O17 104.0(6) . .
O20 W2 O17 153.9(6) . .
O11 W2 O17 91.5(5) . .
O25 W2 O17 86.4(5) . .
O26 W2 O23 174.7(5) . .
O20 W2 O23 73.8(5) . .
O11 W2 O23 80.7(4) . .
O25 W2 O23 74.1(4) . .
O17 W2 O23 80.3(4) . .
O15 W3 O16 101.7(5) . .
O15 W3 O12 99.6(6) . .
O16 W3 O12 93.7(5) . .
O15 W3 O17 99.3(6) . 2_656
O16 W3 O17 92.2(5) . 2_656
O12 W3 O17 158.5(5) . 2_656
O15 W3 O18 93.3(5) . .
O16 W3 O18 164.9(5) . .
O12 W3 O18 84.6(5) . .
O17 W3 O18 84.4(5) 2_656 .
O15 W3 O10 171.5(5) . .
O16 W3 O10 84.2(5) . .
O12 W3 O10 73.7(4) . .
O17 W3 O10 86.4(4) 2_656 .
O18 W3 O10 80.9(5) . .
O15 W3 K2 42.9(4) . .
O16 W3 K2 144.4(4) . .
O12 W3 K2 89.9(4) . .
O17 W3 K2 97.2(4) 2_656 .
O18 W3 K2 50.6(4) . .
O10 W3 K2 130.4(3) . .
O19 W4 O13 103.0(5) . .
O19 W4 O20 99.2(7) . .
O13 W4 O20 86.1(6) . .
O19 W4 O21 99.6(6) . .
O13 W4 O21 92.5(5) . .
O20 W4 O21 160.9(5) . .
O19 W4 O22 101.8(6) . 2_656
O13 W4 O22 154.5(5) . 2_656
O20 W4 O22 84.5(6) . 2_656
O21 W4 O22 88.8(5) . 2_656
O19 W4 O23 172.1(5) . .
O13 W4 O23 83.3(4) . .
O20 W4 O23 76.3(5) . .
O21 W4 O23 84.7(4) . .
O22 W4 O23 71.5(4) 2_656 .
O19 W4 K4 50.8(5) . 1_565
O13 W4 K4 81.0(4) . 1_565
O20 W4 K4 142.5(4) . 1_565
O21 W4 K4 55.4(4) . 1_565
O22 W4 K4 119.7(4) 2_656 1_565
O23 W4 K4 135.9(4) . 1_565
O19 W4 K1 85.6(5) . .
O13 W4 K1 141.6(4) . .
O20 W4 K1 130.0(4) . .
O21 W4 K1 49.1(3) . .
O22 W4 K1 46.2(4) 2_656 .
O23 W4 K1 92.3(3) . .
K4 W4 K1 75.91(17) 1_565 .
O24 W5 O18 103.1(6) . .
O24 W5 O21 99.9(6) . .
O18 W5 O21 92.1(5) . .
O24 W5 O25 98.4(6) . 2_656
O18 W5 O25 84.4(5) . 2_656
O21 W5 O25 161.7(5) . 2_656
O24 W5 O22 101.6(6) . .
O18 W5 O22 154.4(5) . .
O21 W5 O22 90.0(5) . .
O25 W5 O22 85.6(5) 2_656 .
O24 W5 O23 171.7(5) . 2_656
O18 W5 O23 82.9(4) . 2_656
O21 W5 O23 85.5(4) . 2_656
O25 W5 O23 76.3(4) 2_656 2_656
O22 W5 O23 71.8(4) . 2_656
O24 W5 K4 50.0(5) . 1_565
O18 W5 K4 81.3(4) . 1_565
O21 W5 K4 56.2(4) . 1_565
O25 W5 K4 140.1(4) 2_656 1_565
O22 W5 K4 120.4(4) . 1_565
O23 W5 K4 137.6(3) 2_656 1_565
O24 W5 K1 86.0(5) . .
O18 W5 K1 141.8(4) . .
O21 W5 K1 49.7(4) . .
O25 W5 K1 131.5(3) 2_656 .
O22 W5 K1 46.6(4) . .
O23 W5 K1 92.8(3) 2_656 .
K4 W5 K1 76.63(18) 1_565 .
O24 W5 K2 55.8(5) . .
O18 W5 K2 51.0(4) . .
O21 W5 K2 115.8(4) . .
O25 W5 K2 75.6(4) 2_656 .
O22 W5 K2 146.9(4) . .
O23 W5 K2 127.5(3) 2_656 .
K4 W5 K2 66.5(2) 1_565 .
K1 W5 K2 138.34(14) . .
O61 W6 O35 101.7(6) . .
O61 W6 O44 104.2(7) . .
O35 W6 O44 91.6(5) . .
O61 W6 O56 102.0(6) . .
O35 W6 O56 155.5(5) . .
O44 W6 O56 88.7(5) . .
O61 W6 O52 100.7(6) . .
O35 W6 O52 87.1(5) . .
O44 W6 O52 154.8(5) . .
O56 W6 O52 82.4(5) . .
O61 W6 O54 174.4(5) . .
O35 W6 O54 81.4(4) . .
O44 W6 O54 80.4(5) . .
O56 W6 O54 74.5(5) . .
O52 W6 O54 74.6(5) . .
O30 W7 O28 104.0(5) . .
O30 W7 O27 99.8(6) . .
O28 W7 O27 96.5(5) . .
O30 W7 O29 97.1(6) . .
O28 W7 O29 92.6(5) . .
O27 W7 O29 158.3(5) . .
O30 W7 O31 90.8(6) . .
O28 W7 O31 165.0(5) . .
O27 W7 O31 83.1(5) . .
O29 W7 O31 83.1(5) . .
O30 W7 O32 167.7(5) . .
O28 W7 O32 85.1(4) . .
O27 W7 O32 87.3(4) . .
O29 W7 O32 73.8(5) . .
O31 W7 O32 79.9(5) . .
O30 W7 K3 41.3(5) . .
O28 W7 K3 125.3(4) . .
O27 W7 K3 63.8(4) . .
O29 W7 K3 125.1(4) . .
O31 W7 K3 67.9(4) . .
O32 W7 K3 138.3(3) . .
O37 W8 O31 103.3(6) . .
O37 W8 O38 99.3(6) . .
O31 W8 O38 93.0(5) . .
O37 W8 O39 98.0(6) . .
O31 W8 O39 85.2(5) . .
O38 W8 O39 162.6(6) . .
O37 W8 O40 102.1(6) . .
O31 W8 O40 154.1(6) . .
O38 W8 O40 87.8(5) . .
O39 W8 O40 86.4(5) . .
O37 W8 O41 172.2(6) . .
O31 W8 O41 82.8(5) . .
O38 W8 O41 85.0(5) . .
O39 W8 O41 77.6(5) . .
O40 W8 O41 71.5(5) . .
O48 W9 O49 102.4(6) . .
O48 W9 O27 102.2(6) . .
O49 W9 O27 90.2(5) . .
O48 W9 O50 103.2(6) . .
O49 W9 O50 87.6(6) . .
O27 W9 O50 154.3(6) . .
O48 W9 O39 101.8(7) . .
O49 W9 O39 155.8(5) . .
O27 W9 O39 86.1(5) . .
O50 W9 O39 85.6(6) . .
O48 W9 O41 176.8(6) . .
O49 W9 O41 80.4(5) . .
O27 W9 O41 79.3(5) . .
O50 W9 O41 75.1(5) . .
O39 W9 O41 75.4(5) . .
O48 W9 K4 63.4(5) . .
O49 W9 K4 141.7(4) . .
O27 W9 K4 126.6(4) . .
O50 W9 K4 64.1(5) . .
O39 W9 K4 52.3(4) . .
O41 W9 K4 113.4(3) . .
O48 W9 K3 70.2(5) . .
O49 W9 K3 145.9(4) . .
O27 W9 K3 60.7(4) . .
O50 W9 K3 126.4(5) . .
O39 W9 K3 47.6(4) . .
O41 W9 K3 108.5(4) . .
K4 W9 K3 66.2(3) . .
O42 W10 O43 104.7(7) . .
O42 W10 O44 101.6(6) . .
O43 W10 O44 93.6(6) . .
O42 W10 O45 95.2(6) . .
O43 W10 O45 93.2(7) . .
O44 W10 O45 159.6(6) . .
O42 W10 O46 92.1(6) . .
O43 W10 O46 163.2(6) . .
O44 W10 O46 83.9(5) . .
O45 W10 O46 84.1(6) . .
O42 W10 O47 168.0(6) . .
O43 W10 O47 83.2(5) . .
O44 W10 O47 86.6(5) . .
O45 W10 O47 75.2(5) . .
O46 W10 O47 80.1(5) . .
O33 W11 O34 102.1(6) . .
O33 W11 O35 99.7(7) . .
O34 W11 O35 92.2(5) . .
O33 W11 O29 97.4(7) . .
O34 W11 O29 95.1(5) . .
O35 W11 O29 159.5(5) . .
O33 W11 O36 94.2(6) . .
O34 W11 O36 163.7(5) . .
O35 W11 O36 83.9(5) . .
O29 W11 O36 83.7(5) . .
O33 W11 O32 169.9(6) . .
O34 W11 O32 84.1(4) . .
O35 W11 O32 87.9(4) . .
O29 W11 O32 73.9(5) . .
O36 W11 O32 79.9(4) . .
O51 W12 O36 101.5(7) . .
O51 W12 O38 99.9(6) . .
O36 W12 O38 91.9(5) . .
O51 W12 O52 98.0(6) . .
O36 W12 O52 87.0(5) . .
O38 W12 O52 161.9(6) . .
O51 W12 O53 104.2(7) . .
O36 W12 O53 153.8(5) . .
O38 W12 O53 88.7(5) . .
O52 W12 O53 84.4(6) . .
O51 W12 O54 172.9(6) . .
O36 W12 O54 83.3(5) . .
O38 W12 O54 85.1(5) . .
O52 W12 O54 76.8(5) . .
O53 W12 O54 70.7(5) . .
O57 W13 O58 101.5(6) . .
O57 W13 O49 101.5(6) . .
O58 W13 O49 91.3(5) . .
O57 W13 O45 96.6(6) . .
O58 W13 O45 91.8(6) . .
O49 W13 O45 160.7(5) . .
O57 W13 O59 94.8(6) . .
O58 W13 O59 163.7(5) . .
O49 W13 O59 85.8(5) . .
O45 W13 O59 85.9(6) . .
O57 W13 O47 170.4(5) . .
O58 W13 O47 83.5(5) . .
O49 W13 O47 86.5(4) . .
O45 W13 O47 74.9(5) . .
O59 W13 O47 80.3(5) . .
O62 W14 O46 104.0(7) . .
O62 W14 O55 100.4(7) . .
O46 W14 O55 92.6(6) . .
O62 W14 O56 97.7(7) . .
O46 W14 O56 87.2(6) . .
O55 W14 O56 161.4(6) . .
O62 W14 O53 100.5(6) . .
O46 W14 O53 155.0(5) . .
O55 W14 O53 88.0(6) . .
O56 W14 O53 84.4(5) . .
O62 W14 O54 170.2(6) . .
O46 W14 O54 83.9(5) . .
O55 W14 O54 84.8(5) . .
O56 W14 O54 76.6(5) . .
O53 W14 O54 71.2(5) . .
O60 W15 O59 104.1(7) . .
O60 W15 O55 99.2(7) . .
O59 W15 O55 90.4(6) . .
O60 W15 O40 100.4(7) . .
O59 W15 O40 155.2(5) . .
O55 W15 O40 89.5(6) . .
O60 W15 O50 98.8(7) . .
O59 W15 O50 85.9(6) . .
O55 W15 O50 162.0(5) . .
O40 W15 O50 86.6(6) . .
O60 W15 O41 171.6(7) . .
O59 W15 O41 83.0(5) . .
O55 W15 O41 85.1(5) . .
O40 W15 O41 72.2(5) . .
O50 W15 O41 77.0(5) . .
O4 Fe1 O1 90.2(4) . .
O4 Fe1 O14 92.0(5) . .
O1 Fe1 O14 94.7(4) . .
O4 Fe1 O16 174.4(4) . .
O1 Fe1 O16 95.3(4) . .
O14 Fe1 O16 87.2(4) . .
O4 Fe1 O2 92.2(5) . .
O1 Fe1 O2 92.0(4) . .
O14 Fe1 O2 172.1(5) . .
O16 Fe1 O2 88.0(5) . .
O4 Fe1 O3 88.6(4) . .
O1 Fe1 O3 178.8(5) . .
O14 Fe1 O3 85.7(5) . .
O16 Fe1 O3 85.8(4) . .
O2 Fe1 O3 87.7(4) . .
O5 Fe2 O8 93.3(4) 2_656 .
O5 Fe2 O34 172.5(5) 2_656 .
O8 Fe2 O34 92.6(4) . .
O5 Fe2 O2 92.5(5) 2_656 .
O8 Fe2 O2 92.9(5) . .
O34 Fe2 O2 91.9(5) . .
O5 Fe2 O28 87.6(4) 2_656 .
O8 Fe2 O28 93.0(4) . .
O34 Fe2 O28 87.4(4) . .
O2 Fe2 O28 174.1(5) . .
O5 Fe2 O6 90.9(4) 2_656 .
O8 Fe2 O6 174.4(5) . .
O34 Fe2 O6 83.6(4) . .
O2 Fe2 O6 83.1(5) . .
O28 Fe2 O6 91.0(4) . .
O4 Fe3 O8 90.3(5) . .
O4 Fe3 O58 171.9(5) . .
O8 Fe3 O58 97.8(5) . .
O4 Fe3 O5 89.4(4) . .
O8 Fe3 O5 91.8(4) . .
O58 Fe3 O5 90.8(5) . .
O4 Fe3 O43 93.9(5) . .
O8 Fe3 O43 92.5(5) . .
O58 Fe3 O43 85.4(5) . .
O5 Fe3 O43 174.6(6) . .
O4 Fe3 O7 85.4(5) . .
O8 Fe3 O7 174.0(5) . .
O58 Fe3 O7 86.5(5) . .
O5 Fe3 O7 92.3(5) . .
O43 Fe3 O7 83.7(5) . .
O10 Si1 O10 110.1(8) 2_656 .
O10 Si1 O23 108.3(5) 2_656 2_656
O10 Si1 O23 109.6(5) . 2_656
O10 Si1 O23 109.6(5) 2_656 .
O10 Si1 O23 108.3(5) . .
O23 Si1 O23 110.9(8) 2_656 .
O47 Si2 O32 112.4(6) . .
O47 Si2 O41 108.7(7) . .
O32 Si2 O41 108.9(6) . .
O47 Si2 O54 108.6(7) . .
O32 Si2 O54 107.9(6) . .
O41 Si2 O54 110.3(6) . .
O48 K1 O48 127.5(6) 2_666 1_565
O48 K1 O103 78.2(5) 2_666 1_565
O48 K1 O103 71.9(4) 1_565 1_565
O48 K1 O103 71.9(4) 2_666 2_666
O48 K1 O103 78.2(5) 1_565 2_666
O103 K1 O103 108.7(7) 1_565 2_666
O48 K1 O22 113.5(4) 2_666 2_656
O48 K1 O22 102.2(4) 1_565 2_656
O103 K1 O22 167.6(4) 1_565 2_656
O103 K1 O22 80.0(4) 2_666 2_656
O48 K1 O22 102.2(4) 2_666 .
O48 K1 O22 113.5(4) 1_565 .
O103 K1 O22 80.0(4) 1_565 .
O103 K1 O22 167.6(4) 2_666 .
O22 K1 O22 92.9(5) 2_656 .
O48 K1 O21 149.2(4) 2_666 .
O48 K1 O21 83.0(4) 1_565 .
O103 K1 O21 112.8(4) 1_565 .
O103 K1 O21 125.8(4) 2_666 .
O22 K1 O21 55.1(3) 2_656 .
O22 K1 O21 54.8(4) . .
O48 K1 O21 83.0(4) 2_666 2_656
O48 K1 O21 149.2(4) 1_565 2_656
O103 K1 O21 125.8(4) 1_565 2_656
O103 K1 O21 112.8(4) 2_666 2_656
O22 K1 O21 54.8(4) 2_656 2_656
O22 K1 O21 55.1(4) . 2_656
O21 K1 O21 67.1(4) . 2_656
O48 K1 W5 90.7(3) 2_666 2_656
O48 K1 W5 131.3(3) 1_565 2_656
O103 K1 W5 154.4(3) 1_565 2_656
O103 K1 W5 89.1(3) 2_666 2_656
O22 K1 W5 29.1(3) 2_656 2_656
O22 K1 W5 80.0(3) . 2_656
O21 K1 W5 66.9(2) . 2_656
O21 K1 W5 28.9(2) 2_656 2_656
O48 K1 W5 131.3(3) 2_666 .
O48 K1 W5 90.7(3) 1_565 .
O103 K1 W5 89.1(3) 1_565 .
O103 K1 W5 154.4(3) 2_666 .
O22 K1 W5 80.0(3) 2_656 .
O22 K1 W5 29.1(3) . .
O21 K1 W5 28.9(2) . .
O21 K1 W5 66.9(2) 2_656 .
W5 K1 W5 80.97(11) 2_656 .
O48 K1 W4 83.2(3) 2_666 2_656
O48 K1 W4 142.1(3) 1_565 2_656
O103 K1 W4 98.0(3) 1_565 2_656
O103 K1 W4 138.1(3) 2_666 2_656
O22 K1 W4 79.9(3) 2_656 2_656
O22 K1 W4 29.6(3) . 2_656
O21 K1 W4 67.1(2) . 2_656
O21 K1 W4 28.9(2) 2_656 2_656
W5 K1 W4 57.45(7) 2_656 2_656
W5 K1 W4 51.98(6) . 2_656
O48 K1 W4 142.1(3) 2_666 .
O48 K1 W4 83.2(3) 1_565 .
O103 K1 W4 138.1(3) 1_565 .
O103 K1 W4 98.0(3) 2_666 .
O22 K1 W4 29.6(3) 2_656 .
O22 K1 W4 79.9(3) . .
O21 K1 W4 28.9(2) . .
O21 K1 W4 67.1(2) 2_656 .
W5 K1 W4 51.98(6) 2_656 .
W5 K1 W4 57.45(7) . .
W4 K1 W4 81.33(11) 2_656 .
O112 K2 O62 137.5(8) . 4_657
O112 K2 O115 104.1(13) . 1_565
O62 K2 O115 77.1(11) 4_657 1_565
O112 K2 O15 102.7(8) . .
O62 K2 O15 94.9(5) 4_657 .
O115 K2 O15 147.8(11) 1_565 .
O112 K2 O18 90.8(7) . .
O62 K2 O18 130.2(5) 4_657 .
O115 K2 O18 107.1(11) 1_565 .
O15 K2 O18 54.8(3) . .
O112 K2 O24 64.6(7) . .
O62 K2 O24 145.5(5) 4_657 .
O115 K2 O24 70.6(11) 1_565 .
O15 K2 O24 105.8(4) . .
O18 K2 O24 52.9(3) . .
O112 K2 O107 142.9(8) . 1_565
O62 K2 O107 77.6(6) 4_657 1_565
O115 K2 O107 66.8(11) 1_565 1_565
O15 K2 O107 81.0(6) . 1_565
O18 K2 O107 60.8(5) . 1_565
O24 K2 O107 78.7(5) . 1_565
O112 K2 O26 73.9(7) . 1_556
O62 K2 O26 73.8(4) 4_657 1_556
O115 K2 O26 129.8(11) 1_565 1_556
O15 K2 O26 75.2(4) . 1_556
O18 K2 O26 123.0(4) . 1_556
O24 K2 O26 137.8(5) . 1_556
O107 K2 O26 140.6(6) 1_565 1_556
O112 K2 W5 70.6(6) . .
O62 K2 W5 151.5(5) 4_657 .
O115 K2 W5 92.7(10) 1_565 .
O15 K2 W5 79.6(3) . .
O18 K2 W5 28.2(2) . .
O24 K2 W5 26.2(2) . .
O107 K2 W5 74.0(4) 1_565 .
O26 K2 W5 130.0(3) 1_556 .
O112 K2 W3 100.2(7) . .
O62 K2 W3 110.5(4) 4_657 .
O115 K2 W3 131.4(11) 1_565 .
O15 K2 W3 24.0(2) . .
O18 K2 W3 30.9(2) . .
O24 K2 W3 83.1(3) . .
O107 K2 W3 68.4(5) 1_565 .
O26 K2 W3 97.2(3) 1_556 .
W5 K2 W3 57.14(11) . .
O112 K2 K4 107.3(7) . 1_565
O62 K2 K4 101.8(4) 4_657 1_565
O115 K2 K4 43.4(10) 1_565 1_565
O15 K2 K4 110.7(4) . 1_565
O18 K2 K4 63.9(3) . 1_565
O24 K2 K4 45.2(3) . 1_565
O107 K2 K4 40.6(5) 1_565 1_565
O26 K2 K4 173.2(4) 1_556 1_565
W5 K2 K4 55.9(2) . 1_565
W3 K2 K4 89.3(2) . 1_565
O24 K3 O30 172.2(6) 1_545 .
O24 K3 O103 97.1(6) 1_545 .
O30 K3 O103 76.1(5) . .
O24 K3 O39 90.4(5) 1_545 .
O30 K3 O39 87.0(5) . .
O103 K3 O39 100.9(5) . .
O24 K3 O27 122.0(5) 1_545 .
O30 K3 O27 51.6(4) . .
O103 K3 O27 63.7(4) . .
O39 K3 O27 47.5(3) . .
O24 K3 W7 151.0(5) 1_545 .
O30 K3 W7 23.9(3) . .
O103 K3 W7 76.2(4) . .
O39 K3 W7 64.0(3) . .
O27 K3 W7 29.9(2) . .
O24 K3 W9 94.4(4) 1_545 .
O30 K3 W9 79.9(4) . .
O103 K3 W9 72.5(4) . .
O39 K3 W9 28.5(3) . .
O27 K3 W9 28.9(2) . .
W7 K3 W9 56.64(15) . .
O24 K3 K4 45.5(4) 1_545 .
O30 K3 K4 131.3(5) . .
O103 K3 K4 101.5(5) . .
O39 K3 K4 45.0(3) . .
O27 K3 K4 83.1(4) . .
W7 K3 K4 107.5(3) . .
W9 K3 K4 54.3(2) . .
O24 K3 K1 64.0(4) 1_545 1_545
O30 K3 K1 108.3(4) . 1_545
O103 K3 K1 37.4(4) . 1_545
O39 K3 K1 83.9(4) . 1_545
O27 K3 K1 72.3(3) . 1_545
W7 K3 K1 98.1(2) . 1_545
W9 K3 K1 61.16(17) . 1_545
K4 K3 K1 66.1(2) . 1_545
O24 K3 K3 108.8(4) 1_545 2_657
O30 K3 K3 77.7(4) . 2_657
O103 K3 K3 111.3(6) . 2_657
O39 K3 K3 139.3(6) . 2_657
O27 K3 K3 129.2(3) . 2_657
W7 K3 K3 99.78(18) . 2_657
W9 K3 K3 155.4(2) . 2_657
K4 K3 K3 141.4(4) . 2_657
K1 K3 K3 136.6(5) 1_545 2_657
O107 K4 O115 73.6(12) . .
O107 K4 O39 147.6(7) . .
O115 K4 O39 74.9(11) . .
O107 K4 O24 92.1(7) . 1_545
O115 K4 O24 73.3(11) . 1_545
O39 K4 O24 86.2(5) . 1_545
O107 K4 O19 93.4(6) . 1_545
O115 K4 O19 166.9(12) . 1_545
O39 K4 O19 118.2(5) . 1_545
O24 K4 O19 106.5(5) 1_545 1_545
O107 K4 O21 87.6(6) . 1_545
O115 K4 O21 123.1(11) . 1_545
O39 K4 O21 116.3(5) . 1_545
O24 K4 O21 53.8(4) 1_545 1_545
O19 K4 O21 53.4(4) 1_545 1_545
O107 K4 O117 91.8(11) . .
O115 K4 O117 126.1(13) . .
O39 K4 O117 100.6(10) . .
O24 K4 O117 160.4(9) 1_545 .
O19 K4 O117 54.0(9) 1_545 .
O21 K4 O117 107.2(9) 1_545 .
O107 K4 O48 158.3(7) . .
O115 K4 O48 122.6(11) . .
O39 K4 O48 52.8(4) . .
O24 K4 O48 80.5(4) 1_545 .
O19 K4 O48 69.7(4) 1_545 .
O21 K4 O48 71.5(4) 1_545 .
O117 K4 O48 88.9(9) . .
O107 K4 O50 142.3(7) . .
O115 K4 O50 112.0(12) . .
O39 K4 O50 48.4(4) . .
O24 K4 O50 125.6(5) 1_545 .
O19 K4 O50 79.1(5) 1_545 .
O21 K4 O50 115.0(5) 1_545 .
O117 K4 O50 53.8(9) . .
O48 K4 O50 50.0(4) . .
O107 K4 W9 172.8(7) . .
O115 K4 W9 106.1(11) . .
O39 K4 W9 31.2(3) . .
O24 K4 W9 94.8(4) 1_545 .
O19 K4 W9 87.0(4) 1_545 .
O21 K4 W9 98.4(4) 1_545 .
O117 K4 W9 82.6(9) . .
O48 K4 W9 26.9(2) . .
O50 K4 W9 30.9(2) . .
O107 K4 W5 81.2(6) . 1_545
O115 K4 W5 93.2(11) . 1_545
O39 K4 W5 108.1(5) . 1_545
O24 K4 W5 26.3(3) 1_545 1_545
O19 K4 W5 83.3(3) 1_545 1_545
O21 K4 W5 30.1(3) 1_545 1_545
O117 K4 W5 136.4(9) . 1_545
O48 K4 W5 83.4(3) . 1_545
O50 K4 W5 133.3(4) . 1_545
W9 K4 W5 106.0(3) . 1_545
O107 K4 W4 82.0(6) . 1_545
O115 K4 W4 145.4(11) . 1_545
O39 K4 W4 129.8(4) . 1_545
O24 K4 W4 83.7(4) 1_545 1_545
O19 K4 W4 26.0(2) 1_545 1_545
O21 K4 W4 30.1(3) 1_545 1_545
O117 K4 W4 77.8(9) . 1_545
O48 K4 W4 77.0(3) . 1_545
O50 K4 W4 102.4(4) . 1_545
W9 K4 W4 101.2(3) . 1_545
W5 K4 W4 58.63(17) 1_545 1_545
Fe1 O1 Fe1 138.8(8) . 2_656
Fe2 O2 Fe1 134.0(6) . .
Fe1 O4 Fe3 138.4(6) . .
Fe2 O5 Fe3 139.2(6) 2_656 .
Fe3 O8 Fe2 140.0(6) . .
Si1 O10 W1 128.2(6) . .
Si1 O10 W3 127.3(6) . .
W1 O10 W3 94.1(4) . .
W2 O11 W1 148.3(6) . .
W1 O12 W3 115.9(5) . .
W4 O13 W1 145.4(6) . .
W1 O14 Fe1 140.5(6) . .
W3 O15 K2 113.1(6) . .
W3 O16 Fe1 140.6(6) . .
W2 O17 W3 147.4(6) . 2_656
W5 O18 W3 146.0(6) . .
W5 O18 K2 100.8(5) . .
W3 O18 K2 98.4(5) . .
W4 O19 K4 103.2(7) . 1_565
W2 O20 W4 119.4(7) . .
W5 O21 W4 153.4(7) . .
W5 O21 K1 101.4(5) . .
W4 O21 K1 102.0(5) . .
W5 O21 K4 93.6(5) . 1_565
W4 O21 K4 94.5(5) . 1_565
K1 O21 K4 100.7(4) . 1_565
W5 O22 W4 120.1(6) . 2_656
W5 O22 K1 104.2(6) . .
W4 O22 K1 104.2(5) 2_656 .
Si1 O23 W4 123.4(5) . .
Si1 O23 W5 121.9(5) . 2_656
W4 O23 W5 96.3(4) . 2_656
Si1 O23 W2 125.7(6) . .
W4 O23 W2 90.1(4) . .
W5 O23 W2 90.3(4) 2_656 .
W5 O24 K3 141.2(7) . 1_565
W5 O24 K4 103.7(6) . 1_565
K3 O24 K4 94.1(5) 1_565 1_565
W5 O24 K2 98.0(6) . .
K3 O24 K2 118.0(5) 1_565 .
K4 O24 K2 84.8(4) 1_565 .
W2 O25 W5 119.0(6) . 2_656
W2 O26 K2 130.1(7) . 1_554
W9 O27 W7 149.6(7) . .
W9 O27 K3 90.3(4) . .
W7 O27 K3 86.3(4) . .
W7 O28 Fe2 143.1(6) . .
W11 O29 W7 114.4(6) . .
W7 O30 K3 114.7(7) . .
W8 O31 W7 144.7(8) . .
Si2 O32 W7 128.0(6) . .
Si2 O32 W11 128.9(6) . .
W7 O32 W11 94.9(4) . .
W11 O34 Fe2 141.3(6) . .
W6 O35 W11 148.1(7) . .
W12 O36 W11 144.4(8) . .
W8 O38 W12 152.8(6) . .
W9 O39 W8 117.3(7) . .
W9 O39 K4 96.6(5) . .
W8 O39 K4 128.6(5) . .
W9 O39 K3 104.0(5) . .
W8 O39 K3 115.7(6) . .
K4 O39 K3 89.3(5) . .
W15 O40 W8 120.9(6) . .
Si2 O41 W15 123.4(7) . .
Si2 O41 W8 123.2(8) . .
W15 O41 W8 95.0(4) . .
Si2 O41 W9 126.3(6) . .
W15 O41 W9 89.5(5) . .
W8 O41 W9 89.5(4) . .
W10 O43 Fe3 142.4(8) . .
W6 O44 W10 148.9(7) . .
W10 O45 W13 114.0(7) . .
W14 O46 W10 143.8(7) . .
Si2 O47 W10 129.3(7) . .
Si2 O47 W13 128.5(7) . .
W10 O47 W13 93.9(5) . .
W9 O48 K1 161.9(7) . 1_545
W9 O48 K4 89.7(6) . .
K1 O48 K4 103.7(4) 1_545 .
W9 O49 W13 146.3(6) . .
W9 O50 W15 118.3(7) . .
W9 O50 K4 85.1(5) . .
W15 O50 K4 127.1(7) . .
W6 O52 W12 117.4(6) . .
W14 O53 W12 120.9(5) . .
Si2 O54 W14 122.3(7) . .
Si2 O54 W12 122.8(7) . .
W14 O54 W12 96.8(4) . .
Si2 O54 W6 125.4(6) . .
W14 O54 W6 89.9(4) . .
W12 O54 W6 90.6(4) . .
W15 O55 W14 153.8(8) . .
W6 O56 W14 118.3(7) . .
W13 O58 Fe3 144.0(7) . .
W15 O59 W13 143.4(7) . .
W14 O62 K2 143.1(9) . 4_647
K3 O103 K1 105.8(6) . 1_545
K4 O107 K2 88.4(7) . 1_545
O112 O112 K2 151(3) 2_657 .
K2 O115 K4 94.5(15) 1_545 .
C1 N1 C2 105(2) . .
C4 N2 C3 149(4) . .
C4 N2 C5 52(3) . .
C3 N2 C5 98(3) . .
C5 C4 N2 74(4) . .
C4 C5 N2 54(4) . .

loop_
_geom_bond_atom_site_label_1
_geom_bond_atom_site_label_2
_geom_bond_distance
_geom_bond_site_symmetry_2
W1 O9 1.721(12) .
W1 O14 1.802(11) .
W1 O12 1.911(11) .
W1 O11 1.916(12) .
W1 O13 2.071(11) .
W1 O10 2.213(10) .
W2 O26 1.711(13) .
W2 O20 1.899(13) .
W2 O11 1.912(12) .
W2 O25 1.914(12) .
W2 O17 1.918(11) .
W2 O23 2.375(11) .
W3 O15 1.727(11) .
W3 O16 1.795(11) .
W3 O12 1.915(11) .
W3 O17 1.921(11) 2_656
W3 O18 2.031(12) .
W3 O10 2.220(10) .
W3 K2 3.909(8) .
W4 O19 1.716(11) .
W4 O13 1.825(12) .
W4 O20 1.907(16) .
W4 O21 1.920(13) .
W4 O22 1.976(12) 2_656
W4 O23 2.268(9) .
W4 K4 3.815(12) 1_565
W4 K1 3.882(4) .
W5 O24 1.722(13) .
W5 O18 1.854(12) .
W5 O21 1.901(13) .
W5 O25 1.920(13) 2_656
W5 O22 1.937(13) .
W5 O23 2.283(9) 2_656
W5 K4 3.780(13) 1_565
W5 K1 3.855(4) .
W5 K2 3.860(8) .
W6 O61 1.712(13) .
W6 O35 1.879(11) .
W6 O44 1.888(12) .
W6 O56 1.906(13) .
W6 O52 1.935(13) .
W6 O54 2.375(12) .
W7 O30 1.701(14) .
W7 O28 1.796(10) .
W7 O27 1.905(11) .
W7 O29 1.961(13) .
W7 O31 2.084(12) .
W7 O32 2.220(10) .
W7 K3 3.810(9) .
W8 O37 1.724(15) .
W8 O31 1.829(13) .
W8 O38 1.893(13) .
W8 O39 1.929(12) .
W8 O40 1.963(13) .
W8 O41 2.294(13) .
W9 O48 1.676(12) .
W9 O49 1.899(13) .
W9 O27 1.901(10) .
W9 O50 1.906(12) .
W9 O39 1.929(13) .
W9 O41 2.382(12) .
W9 K4 3.702(11) .
W9 K3 3.927(12) .
W10 O42 1.681(14) .
W10 O43 1.791(13) .
W10 O44 1.929(12) .
W10 O45 1.935(14) .
W10 O46 2.048(12) .
W10 O47 2.227(12) .
W11 O33 1.686(13) .
W11 O34 1.836(10) .
W11 O35 1.936(11) .
W11 O29 1.941(13) .
W11 O36 2.078(11) .
W11 O32 2.232(11) .
W12 O51 1.713(14) .
W12 O36 1.831(12) .
W12 O38 1.924(13) .
W12 O52 1.937(13) .
W12 O53 1.974(14) .
W12 O54 2.281(12) .
W13 O57 1.747(13) .
W13 O58 1.801(12) .
W13 O49 1.936(13) .
W13 O45 1.947(13) .
W13 O59 2.051(13) .
W13 O47 2.228(12) .
W14 O62 1.679(16) .
W14 O46 1.878(13) .
W14 O55 1.911(15) .
W14 O56 1.922(13) .
W14 O53 1.946(15) .
W14 O54 2.277(12) .
W15 O60 1.719(13) .
W15 O59 1.862(14) .
W15 O55 1.905(15) .
W15 O40 1.924(13) .
W15 O50 1.925(14) .
W15 O41 2.289(12) .
Fe1 O4 1.954(12) .
Fe1 O1 1.993(6) .
Fe1 O14 2.009(12) .
Fe1 O16 2.016(12) .
Fe1 O2 2.020(12) .
Fe1 O3 2.141(11) .
Fe2 O5 1.991(10) 2_656
Fe2 O8 1.992(11) .
Fe2 O34 2.001(10) .
Fe2 O2 2.005(11) .
Fe2 O28 2.010(12) .
Fe2 O6 2.086(12) .
Fe3 O4 1.955(11) .
Fe3 O8 1.958(10) .
Fe3 O58 1.979(13) .
Fe3 O5 2.006(10) .
Fe3 O43 2.037(11) .
Fe3 O7 2.128(12) .
Si1 O10 1.630(11) 2_656
Si1 O10 1.630(11) .
Si1 O23 1.646(11) 2_656
Si1 O23 1.646(11) .
Si2 O47 1.588(14) .
Si2 O32 1.600(11) .
Si2 O41 1.620(13) .
Si2 O54 1.662(12) .
K1 O48 2.689(12) 2_666
K1 O48 2.689(12) 1_565
K1 O103 2.840(17) 1_565
K1 O103 2.840(17) 2_666
K1 O22 2.891(14) 2_656
K1 O22 2.891(14) .
K1 O21 2.999(13) .
K1 O21 2.999(13) 2_656
K1 W5 3.855(4) 2_656
K1 W4 3.882(4) 2_656
K2 O112 2.75(3) .
K2 O62 2.776(18) 4_657
K2 O115 2.81(5) 1_565
K2 O15 2.895(15) .
K2 O18 3.055(15) .
K2 O24 3.223(16) .
K2 O107 3.26(3) 1_565
K2 O26 3.323(15) 1_556
K2 K4 4.187(16) 1_565
K3 O24 2.714(16) 1_545
K3 O30 2.771(18) .
K3 O103 2.80(2) .
K3 O39 2.986(19) .
K3 O27 3.425(15) .
K3 K4 4.171(17) .
K3 K1 4.498(12) 1_545
K3 K3 4.68(2) 2_657
K4 O107 2.72(3) .
K4 O115 2.89(5) .
K4 O39 2.947(16) .
K4 O24 2.98(2) 1_545
K4 O19 3.037(19) 1_545
K4 O21 3.149(16) 1_545
K4 O117 3.20(5) .
K4 O48 3.311(18) .
K4 O50 3.343(19) .
K4 W5 3.780(13) 1_545
K4 W4 3.815(12) 1_545
O1 Fe1 1.993(6) 2_656
O5 Fe2 1.991(10) 2_656
O17 W3 1.921(11) 2_656
O19 K4 3.037(19) 1_565
O21 K4 3.149(16) 1_565
O22 W4 1.976(12) 2_656
O23 W5 2.283(9) 2_656
O24 K3 2.714(16) 1_565
O24 K4 2.98(2) 1_565
O25 W5 1.920(12) 2_656
O26 K2 3.323(15) 1_554
O48 K1 2.689(12) 1_545
O62 K2 2.776(18) 4_647
O103 K1 2.840(17) 1_545
O107 K2 3.26(3) 1_545
O111 O113 1.41(5) .
O112 O112 1.23(5) 2_657
O115 K2 2.81(5) 1_545
O120 O121 1.57(5) .
N1 C1 1.45(4) .
N1 C2 1.50(3) .
N2 C4 1.39(7) .
N2 C3 1.44(3) .
N2 C5 1.66(6) .
C4 C5 1.37(9) .
